data_7245676
loop_
_publ_author_name
'Kumar, Anuj'
'Ta, Sabyasachi'
'Nettem, Chandrasekhar'
'Tanski, Joseph M.'
'Rajaraman, Gopalan'
'Ghosh, Prasenjit'

_publ_section_title
;
 One pot tandem dehydrogenative cross-coupling of primary and secondary
 alcohols by ruthenium amido-functionalized 1,2,4-triazole derived
 N-heterocyclic carbene complexes
;
_journal_issue 45
_journal_name_full 'RSC Advances'
_journal_page_first 28961
_journal_page_last 28984
_journal_paper_doi 10.1039/D2RA05531G
_journal_volume 12
_journal_year 2022
_chemical_formula_moiety '2(C22 H29 Cl N4 O2 Ru), C7 H8'
_chemical_formula_sum 'C51 H66 Cl2 N8 O4 Ru2'
_chemical_formula_weight 1128.16
_space_group_IT_number 14
_space_group_name_Hall '-P 2yn'
_space_group_name_H-M_alt 'P 1 21/n 1'
_symmetry_cell_setting monoclinic
_symmetry_space_group_name_Hall '-P 2yn'
_symmetry_space_group_name_H-M 'P 1 21/n 1'
_atom_sites_solution_hydrogens geom
_atom_sites_solution_primary direct
_atom_sites_solution_secondary difmap
_audit_creation_method SHELXL-97
_audit_update_record
;
2011-03-11 deposited with the CCDC.	2022-09-29 downloaded from the CCDC.
;
_cell_angle_alpha 90.00
_cell_angle_beta 93.8260(10)
_cell_angle_gamma 90.00
_cell_formula_units_Z 4
_cell_length_a 14.6902(9)
_cell_length_b 13.7174(9)
_cell_length_c 24.6811(15)
_cell_measurement_reflns_used 9750
_cell_measurement_temperature 125(2)
_cell_measurement_theta_max 30.47
_cell_measurement_theta_min 2.23
_cell_volume 4962.4(5)
_computing_cell_refinement 'Bruker SAINT'
_computing_data_collection 'Bruker APEX2'
_computing_data_reduction 'Bruker SAINT'
_computing_molecular_graphics 'Bruker SHELXTL'
_computing_publication_material 'Bruker SHELXTL'
_computing_structure_refinement 'SHELXL-97 (Sheldrick, 2008)'
_computing_structure_solution 'SHELXS-97 (Sheldrick, 2008)'
_diffrn_ambient_temperature 125(2)
_diffrn_measured_fraction_theta_full 1.000
_diffrn_measured_fraction_theta_max 1.000
_diffrn_measurement_device_type 'Bruker APEX-II CCD'
_diffrn_measurement_method '\f and \w scans'
_diffrn_radiation_monochromator graphite
_diffrn_radiation_source 'fine-focus sealed tube'
_diffrn_radiation_type MoK\a
_diffrn_radiation_wavelength 0.71073
_diffrn_reflns_av_R_equivalents 0.0426
_diffrn_reflns_av_sigmaI/netI 0.0322
_diffrn_reflns_limit_h_max 20
_diffrn_reflns_limit_h_min -20
_diffrn_reflns_limit_k_max 19
_diffrn_reflns_limit_k_min -19
_diffrn_reflns_limit_l_max 34
_diffrn_reflns_limit_l_min -34
_diffrn_reflns_number 77151
_diffrn_reflns_theta_full 30.03
_diffrn_reflns_theta_max 30.03
_diffrn_reflns_theta_min 1.70
_exptl_absorpt_coefficient_mu 0.770
_exptl_absorpt_correction_T_max 0.8739
_exptl_absorpt_correction_T_min 0.8019
_exptl_absorpt_correction_type empirical
_exptl_absorpt_process_details SADABS
_exptl_crystal_colour orange
_exptl_crystal_density_diffrn 1.510
_exptl_crystal_density_method 'not measured'
_exptl_crystal_description block
_exptl_crystal_F_000 2328
_exptl_crystal_size_max 0.30
_exptl_crystal_size_mid 0.30
_exptl_crystal_size_min 0.18
_refine_diff_density_max 1.114
_refine_diff_density_min -0.517
_refine_diff_density_rms 0.079
_refine_ls_extinction_method none
_refine_ls_goodness_of_fit_ref 1.036
_refine_ls_hydrogen_treatment constr
_refine_ls_matrix_type full
_refine_ls_number_parameters 645
_refine_ls_number_reflns 14511
_refine_ls_number_restraints 0
_refine_ls_restrained_S_all 1.036
_refine_ls_R_factor_all 0.0458
_refine_ls_R_factor_gt 0.0311
_refine_ls_shift/su_max 0.001
_refine_ls_shift/su_mean 0.000
_refine_ls_structure_factor_coef Fsqd
_refine_ls_weighting_details 'calc w=1/[\s^2^(Fo^2^)+(0.0326P)^2^+2.6100P] where P=(Fo^2^+2Fc^2^)/3'
_refine_ls_weighting_scheme calc
_refine_ls_wR_factor_gt 0.0698
_refine_ls_wR_factor_ref 0.0776
_reflns_number_gt 11535
_reflns_number_total 14511
_reflns_threshold_expression >2sigma(I)
_cod_data_source_file d2ra05531g2.cif
_cod_data_source_block pg1291ru
_cod_depositor_comments
;
The following automatic conversions were performed:

data item '_symmetry_cell_setting' value 'Monoclinic' was changed to
'monoclinic' in accordance with the
/home/data/users/saulius/crontab/automatic-downloads/rss-feeds/RSC/lib/dictionaries/cif_core.dic
dictionary named 'cif_core.dic' version 2.4.2 last updated on
2011-04-26.

Automatic conversion script
Id: cif_fix_values 7556 2019-12-06 15:28:31Z antanas 
;
_cod_original_sg_symbol_Hall -P2yn
_cod_original_sg_symbol_H-M P2(1)/n
_cod_database_code 7245676

loop_
_symmetry_equiv_pos_as_xyz
'x, y, z'
'-x+1/2, y+1/2, -z+1/2'
'-x, -y, -z'
'x-1/2, -y-1/2, z-1/2'

loop_
_atom_site_label
_atom_site_type_symbol
_atom_site_fract_x
_atom_site_fract_y
_atom_site_fract_z
_atom_site_U_iso_or_equiv
_atom_site_adp_type
_atom_site_occupancy
_atom_site_symmetry_multiplicity
_atom_site_calc_flag
_atom_site_refinement_flags
_atom_site_disorder_assembly
_atom_site_disorder_group
Ru1 Ru 0.780725(10) 0.227649(11) 0.040244(6) 0.01758(4) Uani 1 1 d . A .
Ru2 Ru 0.295233(9) 0.277542(10) 0.051302(6) 0.01590(4) Uani 1 1 d . . .
Cl1 Cl 0.64058(3) 0.31796(4) 0.02208(2) 0.02471(10) Uani 1 1 d . . .
Cl2 Cl 0.14951(3) 0.19370(4) 0.05242(2) 0.02589(10) Uani 1 1 d . . .
O11 O 0.94087(11) 0.48475(12) 0.07796(6) 0.0362(4) Uani 1 1 d . . .
O12 O 0.75742(13) 0.40082(14) 0.20892(7) 0.0461(4) Uani 1 1 d . . .
O21 O 0.44999(11) 0.01341(11) 0.07753(6) 0.0307(3) Uani 1 1 d . . .
O22 O 0.36443(13) 0.17221(13) 0.21702(7) 0.0451(5) Uani 1 1 d . . .
N11 N 0.83531(11) 0.36005(12) 0.07226(7) 0.0230(3) Uani 1 1 d . . .
N12 N 0.89568(10) 0.33748(11) -0.03452(6) 0.0198(3) Uani 1 1 d . . .
N13 N 0.78140(11) 0.28425(12) -0.08244(7) 0.0222(3) Uani 1 1 d . . .
N14 N 0.83282(12) 0.33495(13) -0.11784(7) 0.0266(4) Uani 1 1 d . . .
N21 N 0.35482(11) 0.14619(12) 0.08226(7) 0.0204(3) Uani 1 1 d . . .
N22 N 0.38633(11) 0.15952(11) -0.03140(6) 0.0198(3) Uani 1 1 d . . .
N23 N 0.26355(11) 0.21241(12) -0.07050(7) 0.0227(3) Uani 1 1 d . . .
N24 N 0.30545(13) 0.15931(13) -0.10958(7) 0.0282(4) Uani 1 1 d . . .
C11 C 0.81744(13) 0.28467(13) -0.03088(8) 0.0197(4) Uani 1 1 d . . .
C12 C 0.90188(14) 0.36657(15) -0.08705(8) 0.0240(4) Uani 1 1 d . . .
H12G H 0.9502 0.4048 -0.0995 0.029 Uiso 1 1 calc R . .
C13 C 0.69492(15) 0.24111(16) -0.10463(9) 0.0294(5) Uani 1 1 d . . .
H13A H 0.6697 0.1995 -0.0759 0.035 Uiso 1 1 calc R . .
C14 C 0.71265(19) 0.1766(2) -0.15316(10) 0.0436(6) Uani 1 1 d . . .
H14B H 0.7580 0.1268 -0.1421 0.065 Uiso 1 1 calc R . .
H14C H 0.7357 0.2166 -0.1821 0.065 Uiso 1 1 calc R . .
H14D H 0.6557 0.1449 -0.1664 0.065 Uiso 1 1 calc R . .
C15 C 0.95931(13) 0.36091(15) 0.01184(8) 0.0238(4) Uani 1 1 d . . .
H15A H 1.0063 0.4067 0.0002 0.029 Uiso 1 1 calc R . .
H15B H 0.9905 0.3007 0.0251 0.029 Uiso 1 1 calc R . .
C16 C 0.90947(14) 0.40674(15) 0.05774(8) 0.0256(4) Uani 1 1 d . . .
C17 C 0.78587(15) 0.41044(16) 0.11395(8) 0.0279(4) Uani 1 1 d . . .
H17A H 0.7205 0.3929 0.1092 0.033 Uiso 1 1 calc R . .
H17B H 0.7908 0.4817 0.1084 0.033 Uiso 1 1 calc R . .
C18 C 0.81995(16) 0.38677(17) 0.17046(9) 0.0314(5) Uani 1 1 d . . .
C19 C 0.89832(18) 0.3548(2) 0.19437(10) 0.0415(6) Uani 1 1 d . . .
H19A H 0.9523 0.3395 0.1770 0.050 Uiso 1 1 calc R . .
C21 C 0.31114(13) 0.21328(13) -0.02193(8) 0.0194(4) Uani 1 1 d . . .
C22 C 0.38017(14) 0.12838(15) -0.08403(8) 0.0252(4) Uani 1 1 d . . .
H22G H 0.4246 0.0892 -0.0999 0.030 Uiso 1 1 calc R . .
C23 C 0.17303(14) 0.25419(17) -0.08523(9) 0.0290(5) Uani 1 1 d . . .
H23A H 0.1558 0.2980 -0.0552 0.035 Uiso 1 1 calc R . .
C24 C 0.10354(17) 0.1719(2) -0.09159(11) 0.0467(6) Uani 1 1 d . . .
H24B H 0.1052 0.1334 -0.0581 0.070 Uiso 1 1 calc R . .
H24C H 0.1184 0.1298 -0.1219 0.070 Uiso 1 1 calc R . .
H24D H 0.0424 0.1993 -0.0989 0.070 Uiso 1 1 calc R . .
C25 C 0.45885(12) 0.13662(14) 0.01001(8) 0.0206(4) Uani 1 1 d . . .
H25A H 0.4936 0.1966 0.0199 0.025 Uiso 1 1 calc R . .
H25B H 0.5015 0.0891 -0.0047 0.025 Uiso 1 1 calc R . .
C26 C 0.41930(13) 0.09418(14) 0.06048(8) 0.0219(4) Uani 1 1 d . . .
C27 C 0.31722(14) 0.09950(16) 0.13005(8) 0.0264(4) Uani 1 1 d . . .
H27A H 0.3015 0.0311 0.1206 0.032 Uiso 1 1 calc R . .
H27B H 0.2599 0.1333 0.1377 0.032 Uiso 1 1 calc R . .
C28 C 0.37875(15) 0.09951(15) 0.18059(8) 0.0263(4) Uani 1 1 d . . .
C29 C 0.44571(14) 0.04017(16) 0.20167(9) 0.0284(4) Uani 1 1 d . . .
H29A H 0.4691 -0.0157 0.1846 0.034 Uiso 1 1 calc R . .
C110 C 0.8858(2) 0.3478(2) 0.25152(10) 0.0470(7) Uani 1 1 d . . .
H11H H 0.9296 0.3274 0.2792 0.056 Uiso 1 1 calc R . .
C111 C 0.8005(2) 0.3758(2) 0.25781(11) 0.0584(8) Uani 1 1 d . . .
H11I H 0.7733 0.3780 0.2916 0.070 Uiso 1 1 calc R . .
C112 C 0.84592(15) 0.09041(14) 0.01859(9) 0.0277(4) Uani 1 1 d . A .
C113 C 0.88934(14) 0.12589(15) 0.06756(10) 0.0293(5) Uani 1 1 d . . .
H11G H 0.9545 0.1473 0.0684 0.035 Uiso 1 1 calc R . .
C114 C 0.83764(16) 0.14373(17) 0.11300(9) 0.0349(5) Uani 1 1 d . A .
H11F H 0.8669 0.1809 0.1444 0.042 Uiso 1 1 calc R . .
C115 C 0.74301(17) 0.12869(19) 0.11111(9) 0.0362(5) Uani 1 1 d . . .
C116 C 0.70066(14) 0.09780(16) 0.06073(10) 0.0315(5) Uani 1 1 d . A .
H11E H 0.6326 0.1013 0.0556 0.038 Uiso 1 1 calc R . .
C117 C 0.74983(15) 0.07539(15) 0.01577(9) 0.0290(5) Uani 1 1 d . . .
H11D H 0.7165 0.0620 -0.0201 0.035 Uiso 1 1 calc R A .
C118 C 0.9001(2) 0.07040(19) -0.02967(11) 0.0516(8) Uani 1 1 d . . .
H11A H 0.9138 0.0006 -0.0313 0.077 Uiso 1 1 calc R A .
H11B H 0.9572 0.1074 -0.0262 0.077 Uiso 1 1 calc R . .
H11C H 0.8646 0.0901 -0.0629 0.077 Uiso 1 1 calc R . .
C119 C 0.7099(5) 0.1676(6) 0.1659(2) 0.0304(17) Uani 0.397(9) 1 d P A 1
H11J H 0.7524 0.2183 0.1822 0.036 Uiso 0.397(9) 1 calc PR A 1
C120 C 0.6151(18) 0.2059(17) 0.1572(11) 0.045(6) Uani 0.397(9) 1 d P A 1
H12A H 0.5924 0.2239 0.1923 0.068 Uiso 0.397(9) 1 calc PR A 1
H12B H 0.5757 0.1555 0.1401 0.068 Uiso 0.397(9) 1 calc PR A 1
H12C H 0.6150 0.2634 0.1337 0.068 Uiso 0.397(9) 1 calc PR A 1
C121 C 0.7093(6) 0.0765(8) 0.2014(3) 0.047(2) Uani 0.397(9) 1 d P A 1
H12D H 0.6847 0.0928 0.2363 0.070 Uiso 0.397(9) 1 calc PR A 1
H12E H 0.7717 0.0518 0.2078 0.070 Uiso 0.397(9) 1 calc PR A 1
H12F H 0.6711 0.0264 0.1830 0.070 Uiso 0.397(9) 1 calc PR A 1
C19' C 0.6749(3) 0.1265(3) 0.15701(15) 0.0256(10) Uani 0.603(9) 1 d P A 2
H19B H 0.6415 0.0630 0.1548 0.031 Uiso 0.603(9) 1 calc PR A 2
C20' C 0.6037(12) 0.2104(9) 0.1506(7) 0.0301(19) Uani 0.603(9) 1 d P A 2
H20A H 0.5621 0.2066 0.1800 0.045 Uiso 0.603(9) 1 calc PR A 2
H20B H 0.5689 0.2042 0.1155 0.045 Uiso 0.603(9) 1 calc PR A 2
H20C H 0.6354 0.2734 0.1523 0.045 Uiso 0.603(9) 1 calc PR A 2
C21' C 0.7286(3) 0.1322(5) 0.21218(16) 0.0382(12) Uani 0.603(9) 1 d P A 2
H21K H 0.7730 0.0788 0.2153 0.057 Uiso 0.603(9) 1 calc PR A 2
H21L H 0.6865 0.1266 0.2412 0.057 Uiso 0.603(9) 1 calc PR A 2
H21M H 0.7607 0.1948 0.2154 0.057 Uiso 0.603(9) 1 calc PR A 2
C122 C 0.62633(16) 0.3209(2) -0.11987(10) 0.0395(6) Uani 1 1 d . . .
H12H H 0.6211 0.3647 -0.0888 0.059 Uiso 1 1 calc R . .
H12I H 0.5667 0.2916 -0.1299 0.059 Uiso 1 1 calc R . .
H12J H 0.6469 0.3580 -0.1507 0.059 Uiso 1 1 calc R . .
C210 C 0.47485(16) 0.07676(17) 0.25412(9) 0.0334(5) Uani 1 1 d . . .
H21I H 0.5207 0.0502 0.2788 0.040 Uiso 1 1 calc R . .
C211 C 0.4242(2) 0.1562(2) 0.26122(9) 0.0457(7) Uani 1 1 d . . .
H21J H 0.4290 0.1962 0.2927 0.055 Uiso 1 1 calc R . .
C212 C 0.36369(13) 0.40674(13) 0.02057(8) 0.0203(4) Uani 1 1 d . . .
C213 C 0.41340(13) 0.37244(13) 0.06794(8) 0.0200(4) Uani 1 1 d . . .
H21E H 0.4762 0.3455 0.0651 0.024 Uiso 1 1 calc R . .
C214 C 0.36989(13) 0.36182(14) 0.11755(8) 0.0213(4) Uani 1 1 d . . .
H21D H 0.4025 0.3251 0.1480 0.026 Uiso 1 1 calc R . .
C215 C 0.27723(13) 0.38445(14) 0.12142(8) 0.0205(4) Uani 1 1 d . . .
C216 C 0.22721(13) 0.41492(14) 0.07262(8) 0.0217(4) Uani 1 1 d . . .
H21G H 0.1591 0.4161 0.0719 0.026 Uiso 1 1 calc R . .
C217 C 0.26906(13) 0.42963(14) 0.02354(8) 0.0215(4) Uani 1 1 d . . .
H21F H 0.2303 0.4417 -0.0107 0.026 Uiso 1 1 calc R . .
C218 C 0.40830(14) 0.41841(15) -0.03200(8) 0.0255(4) Uani 1 1 d . . .
H21A H 0.4258 0.4867 -0.0365 0.038 Uiso 1 1 calc R . .
H21B H 0.3654 0.3990 -0.0622 0.038 Uiso 1 1 calc R . .
H21C H 0.4628 0.3771 -0.0316 0.038 Uiso 1 1 calc R . .
C219 C 0.23537(14) 0.37741(15) 0.17603(8) 0.0262(4) Uani 1 1 d . . .
H21H H 0.2628 0.3197 0.1958 0.031 Uiso 1 1 calc R . .
C220 C 0.13223(16) 0.3646(2) 0.17156(10) 0.0398(6) Uani 1 1 d . . .
H22D H 0.1161 0.3092 0.1477 0.060 Uiso 1 1 calc R . .
H22E H 0.1035 0.4239 0.1564 0.060 Uiso 1 1 calc R . .
H22F H 0.1108 0.3523 0.2077 0.060 Uiso 1 1 calc R . .
C221 C 0.26035(15) 0.46884(17) 0.20951(8) 0.0306(5) Uani 1 1 d . . .
H22A H 0.3269 0.4755 0.2137 0.046 Uiso 1 1 calc R . .
H22B H 0.2361 0.4631 0.2454 0.046 Uiso 1 1 calc R . .
H22C H 0.2340 0.5264 0.1909 0.046 Uiso 1 1 calc R . .
C222 C 0.17593(17) 0.31385(19) -0.13692(9) 0.0384(6) Uani 1 1 d . . .
H22H H 0.2274 0.3593 -0.1334 0.058 Uiso 1 1 calc R . .
H22I H 0.1189 0.3505 -0.1430 0.058 Uiso 1 1 calc R . .
H22J H 0.1833 0.2702 -0.1677 0.058 Uiso 1 1 calc R . .
C1S C -0.0761(3) 0.0540(5) 0.31913(15) 0.134(3) Uani 1 1 d . . .
H1SA H -0.1144 -0.0023 0.3266 0.201 Uiso 1 1 calc R . .
H1SB H -0.1145 0.1121 0.3138 0.201 Uiso 1 1 calc R . .
H1SC H -0.0315 0.0645 0.3499 0.201 Uiso 1 1 calc R . .
C2S C -0.02727(19) 0.0352(3) 0.26895(11) 0.0596(9) Uani 1 1 d . . .
C3S C -0.0194(3) -0.0571(3) 0.24790(18) 0.0892(15) Uani 1 1 d . . .
H3SA H -0.0459 -0.1110 0.2652 0.107 Uiso 1 1 calc R . .
C4S C 0.0276(4) -0.0715(3) 0.2011(2) 0.108(2) Uani 1 1 d . . .
H4SA H 0.0341 -0.1352 0.1868 0.130 Uiso 1 1 calc R . .
C5S C 0.0641(3) 0.0076(4) 0.17602(14) 0.0885(16) Uani 1 1 d . . .
H5SA H 0.0951 -0.0014 0.1438 0.106 Uiso 1 1 calc R . .
C6S C 0.0565(2) 0.0954(3) 0.19631(13) 0.0661(10) Uani 1 1 d . . .
H6SA H 0.0825 0.1494 0.1788 0.079 Uiso 1 1 calc R . .
C7S C 0.01152(19) 0.1102(2) 0.24228(12) 0.0521(7) Uani 1 1 d . . .
H7SA H 0.0071 0.1745 0.2561 0.063 Uiso 1 1 calc R . .

loop_
_atom_site_aniso_label
_atom_site_aniso_U_11
_atom_site_aniso_U_22
_atom_site_aniso_U_33
_atom_site_aniso_U_23
_atom_site_aniso_U_13
_atom_site_aniso_U_12
Ru1 0.01497(7) 0.01766(7) 0.02013(7) 0.00122(6) 0.00139(5) -0.00035(5)
Ru2 0.01368(7) 0.01579(7) 0.01839(7) -0.00017(5) 0.00218(5) 0.00120(5)
Cl1 0.0168(2) 0.0246(2) 0.0330(3) 0.00406(19) 0.00323(18) 0.00221(17)
Cl2 0.0167(2) 0.0267(2) 0.0342(3) 0.0001(2) 0.00159(18) -0.00294(18)
O11 0.0415(9) 0.0351(9) 0.0326(8) -0.0089(7) 0.0076(7) -0.0191(7)
O12 0.0533(11) 0.0569(12) 0.0295(9) 0.0015(8) 0.0128(8) -0.0038(9)
O21 0.0396(9) 0.0246(8) 0.0281(8) 0.0017(6) 0.0039(7) 0.0133(7)
O22 0.0698(13) 0.0395(10) 0.0267(8) 0.0006(7) 0.0078(8) 0.0240(9)
N11 0.0220(8) 0.0234(8) 0.0239(8) -0.0029(7) 0.0050(6) -0.0028(7)
N12 0.0178(7) 0.0193(8) 0.0227(8) -0.0003(6) 0.0039(6) -0.0007(6)
N13 0.0243(8) 0.0222(8) 0.0199(8) 0.0019(6) 0.0011(6) -0.0037(7)
N14 0.0295(9) 0.0259(9) 0.0249(9) 0.0034(7) 0.0046(7) -0.0038(7)
N21 0.0192(8) 0.0198(8) 0.0227(8) 0.0035(6) 0.0037(6) 0.0022(6)
N22 0.0213(8) 0.0195(8) 0.0188(7) -0.0018(6) 0.0028(6) 0.0019(6)
N23 0.0245(8) 0.0234(8) 0.0199(8) -0.0031(6) -0.0001(6) -0.0002(7)
N24 0.0351(10) 0.0286(9) 0.0211(8) -0.0055(7) 0.0023(7) 0.0021(8)
C11 0.0185(8) 0.0166(8) 0.0238(9) -0.0005(7) 0.0009(7) 0.0012(7)
C12 0.0239(9) 0.0220(10) 0.0267(10) 0.0007(8) 0.0065(8) -0.0012(8)
C13 0.0283(11) 0.0316(11) 0.0276(10) 0.0044(9) -0.0041(8) -0.0103(9)
C14 0.0529(16) 0.0409(14) 0.0356(13) -0.0021(11) -0.0087(11) -0.0151(12)
C15 0.0163(9) 0.0284(10) 0.0266(10) 0.0000(8) 0.0015(7) -0.0041(8)
C16 0.0249(10) 0.0276(10) 0.0241(10) -0.0004(8) 0.0000(8) -0.0055(8)
C17 0.0302(11) 0.0274(11) 0.0267(10) -0.0050(8) 0.0061(8) -0.0025(8)
C18 0.0367(12) 0.0317(11) 0.0264(11) -0.0054(9) 0.0063(9) -0.0091(9)
C19 0.0387(13) 0.0473(15) 0.0379(13) -0.0061(11) -0.0026(11) -0.0081(11)
C21 0.0187(8) 0.0173(9) 0.0222(9) -0.0005(7) 0.0012(7) -0.0019(7)
C22 0.0320(11) 0.0225(10) 0.0217(9) -0.0028(8) 0.0054(8) 0.0017(8)
C23 0.0246(10) 0.0352(12) 0.0266(10) -0.0035(9) -0.0037(8) 0.0042(9)
C24 0.0329(13) 0.0565(17) 0.0489(16) -0.0020(13) -0.0101(11) -0.0079(12)
C25 0.0170(8) 0.0214(9) 0.0235(9) -0.0023(7) 0.0019(7) 0.0041(7)
C26 0.0210(9) 0.0220(9) 0.0224(9) -0.0018(7) -0.0005(7) 0.0026(7)
C27 0.0225(10) 0.0273(10) 0.0300(11) 0.0076(8) 0.0063(8) 0.0012(8)
C28 0.0309(11) 0.0255(10) 0.0236(10) 0.0038(8) 0.0095(8) 0.0026(8)
C29 0.0259(10) 0.0274(10) 0.0320(11) 0.0011(9) 0.0045(9) 0.0000(8)
C110 0.0638(18) 0.0430(15) 0.0323(13) 0.0016(11) -0.0100(12) -0.0088(13)
C111 0.078(2) 0.069(2) 0.0290(14) 0.0073(13) 0.0063(14) -0.0073(17)
C112 0.0366(11) 0.0154(9) 0.0321(11) 0.0045(8) 0.0094(9) 0.0048(8)
C113 0.0209(10) 0.0212(10) 0.0450(13) 0.0049(9) -0.0039(9) 0.0027(8)
C114 0.0418(13) 0.0327(12) 0.0285(11) -0.0027(9) -0.0122(10) 0.0142(10)
C115 0.0399(13) 0.0453(14) 0.0242(11) 0.0135(10) 0.0077(9) 0.0158(11)
C116 0.0218(10) 0.0288(11) 0.0436(13) 0.0194(10) 0.0013(9) -0.0026(8)
C117 0.0380(12) 0.0183(9) 0.0295(11) 0.0063(8) -0.0066(9) -0.0055(8)
C118 0.080(2) 0.0306(13) 0.0476(15) 0.0052(11) 0.0323(15) 0.0203(13)
C119 0.028(3) 0.037(4) 0.027(3) 0.002(3) 0.006(2) -0.009(3)
C120 0.037(8) 0.064(11) 0.036(6) 0.018(5) 0.011(6) -0.009(7)
C121 0.049(4) 0.057(6) 0.034(4) 0.016(4) 0.010(3) -0.007(4)
C19' 0.030(2) 0.025(2) 0.0221(17) 0.0015(14) 0.0044(15) -0.0075(17)
C20' 0.030(4) 0.025(3) 0.037(4) 0.006(3) 0.012(3) 0.006(2)
C21' 0.043(2) 0.050(3) 0.0215(19) 0.0030(19) 0.0025(17) -0.010(2)
C122 0.0293(12) 0.0505(15) 0.0372(13) 0.0131(11) -0.0080(10) -0.0023(11)
C210 0.0353(12) 0.0377(13) 0.0272(11) 0.0083(9) 0.0017(9) -0.0063(10)
C211 0.0747(19) 0.0431(15) 0.0195(11) -0.0008(10) 0.0044(11) 0.0058(13)
C212 0.0236(9) 0.0159(8) 0.0217(9) -0.0016(7) 0.0046(7) -0.0024(7)
C213 0.0169(8) 0.0180(9) 0.0252(9) -0.0045(7) 0.0032(7) -0.0011(7)
C214 0.0219(9) 0.0214(9) 0.0204(9) -0.0011(7) -0.0003(7) -0.0012(7)
C215 0.0218(9) 0.0190(9) 0.0210(9) -0.0020(7) 0.0046(7) -0.0005(7)
C216 0.0193(9) 0.0181(9) 0.0280(10) -0.0016(7) 0.0036(8) 0.0039(7)
C217 0.0238(9) 0.0174(9) 0.0233(9) 0.0004(7) 0.0017(7) 0.0031(7)
C218 0.0303(10) 0.0242(10) 0.0231(10) 0.0024(8) 0.0086(8) -0.0028(8)
C219 0.0306(11) 0.0249(10) 0.0241(10) 0.0009(8) 0.0103(8) 0.0035(8)
C220 0.0355(13) 0.0472(15) 0.0388(13) -0.0100(11) 0.0171(10) -0.0103(11)
C221 0.0330(11) 0.0374(12) 0.0221(10) -0.0040(9) 0.0059(9) 0.0018(9)
C222 0.0434(14) 0.0421(14) 0.0286(12) 0.0009(10) -0.0045(10) 0.0144(11)
C1S 0.055(2) 0.299(8) 0.049(2) -0.024(3) 0.0184(18) -0.057(3)
C2S 0.0365(15) 0.109(3) 0.0326(14) -0.0034(16) -0.0055(11) -0.0169(16)
C3S 0.092(3) 0.082(3) 0.085(3) 0.020(2) -0.053(2) -0.044(2)
C4S 0.136(4) 0.074(3) 0.103(4) -0.049(3) -0.080(3) 0.041(3)
C5S 0.082(3) 0.142(4) 0.0387(18) -0.031(2) -0.0193(17) 0.062(3)
C6S 0.0565(19) 0.097(3) 0.0445(17) 0.0276(18) 0.0031(15) 0.0158(19)
C7S 0.0474(16) 0.0591(19) 0.0495(17) -0.0030(14) 0.0007(13) 0.0170(14)

loop_
_atom_type_symbol
_atom_type_description
_atom_type_scat_dispersion_real
_atom_type_scat_dispersion_imag
_atom_type_scat_source
C C 0.0033 0.0016 'International Tables Vol C Tables 4.2.6.8 and 6.1.1.4'
H H 0.0000 0.0000 'International Tables Vol C Tables 4.2.6.8 and 6.1.1.4'
N N 0.0061 0.0033 'International Tables Vol C Tables 4.2.6.8 and 6.1.1.4'
O O 0.0106 0.0060 'International Tables Vol C Tables 4.2.6.8 and 6.1.1.4'
Cl Cl 0.1484 0.1585 'International Tables Vol C Tables 4.2.6.8 and 6.1.1.4'
Ru Ru -1.2594 0.8363 'International Tables Vol C Tables 4.2.6.8 and 6.1.1.4'

loop_
_geom_angle_atom_site_label_1
_geom_angle_atom_site_label_2
_geom_angle_atom_site_label_3
_geom_angle
_geom_angle_site_symmetry_1
_geom_angle_site_symmetry_3
_geom_angle_publ_flag
C11 Ru1 N11 82.89(7) . . ?
C11 Ru1 C113 106.36(8) . . ?
N11 Ru1 C113 100.47(7) . . ?
C11 Ru1 C112 88.53(7) . . ?
N11 Ru1 C112 131.79(8) . . ?
C113 Ru1 C112 37.63(8) . . ?
C11 Ru1 C116 133.23(8) . . ?
N11 Ru1 C116 143.09(8) . . ?
C113 Ru1 C116 78.71(8) . . ?
C112 Ru1 C116 67.18(8) . . ?
C11 Ru1 C117 100.91(8) . . ?
N11 Ru1 C117 167.79(7) . . ?
C113 Ru1 C117 67.34(8) . . ?
C112 Ru1 C117 37.69(8) . . ?
C116 Ru1 C117 36.84(8) . . ?
C11 Ru1 C114 141.57(8) . . ?
N11 Ru1 C114 91.71(8) . . ?
C113 Ru1 C114 37.21(8) . . ?
C112 Ru1 C114 67.04(8) . . ?
C116 Ru1 C114 65.15(9) . . ?
C117 Ru1 C114 78.06(8) . . ?
C11 Ru1 C115 166.70(8) . . ?
N11 Ru1 C115 109.00(8) . . ?
C113 Ru1 C115 66.39(8) . . ?
C112 Ru1 C115 79.10(8) . . ?
C116 Ru1 C115 36.45(9) . . ?
C117 Ru1 C115 66.23(9) . . ?
C114 Ru1 C115 35.83(9) . . ?
C11 Ru1 Cl1 85.08(5) . . ?
N11 Ru1 Cl1 85.77(5) . . ?
C113 Ru1 Cl1 167.47(6) . . ?
C112 Ru1 Cl1 140.73(6) . . ?
C116 Ru1 Cl1 89.76(6) . . ?
C117 Ru1 Cl1 106.04(6) . . ?
C114 Ru1 Cl1 132.63(6) . . ?
C115 Ru1 Cl1 101.37(6) . . ?
C21 Ru2 N21 83.29(7) . . ?
C21 Ru2 C213 106.70(7) . . ?
N21 Ru2 C213 97.73(7) . . ?
C21 Ru2 C212 87.74(7) . . ?
N21 Ru2 C212 128.42(7) . . ?
C213 Ru2 C212 37.71(7) . . ?
C21 Ru2 C216 131.25(7) . . ?
N21 Ru2 C216 144.99(7) . . ?
C213 Ru2 C216 79.27(7) . . ?
C212 Ru2 C216 67.64(7) . . ?
C21 Ru2 C217 99.23(7) . . ?
N21 Ru2 C217 165.19(7) . . ?
C213 Ru2 C217 67.52(7) . . ?
C212 Ru2 C217 37.81(7) . . ?
C216 Ru2 C217 37.05(7) . . ?
C21 Ru2 C214 142.60(7) . . ?
N21 Ru2 C214 90.30(7) . . ?
C213 Ru2 C214 37.66(7) . . ?
C212 Ru2 C214 67.73(7) . . ?
C216 Ru2 C214 65.92(7) . . ?
C217 Ru2 C214 78.80(7) . . ?
C21 Ru2 C215 165.91(7) . . ?
N21 Ru2 C215 109.64(7) . . ?
C213 Ru2 C215 66.94(7) . . ?
C212 Ru2 C215 79.83(7) . . ?
C216 Ru2 C215 36.93(7) . . ?
C217 Ru2 C215 66.83(7) . . ?
C214 Ru2 C215 36.14(7) . . ?
C21 Ru2 Cl2 87.63(5) . . ?
N21 Ru2 Cl2 86.37(4) . . ?
C213 Ru2 Cl2 165.42(5) . . ?
C212 Ru2 Cl2 143.97(5) . . ?
C216 Ru2 Cl2 89.33(5) . . ?
C217 Ru2 Cl2 108.25(5) . . ?
C214 Ru2 Cl2 128.83(5) . . ?
C215 Ru2 Cl2 98.50(5) . . ?
C111 O12 C18 106.3(2) . . ?
C28 O22 C211 106.69(18) . . ?
C16 N11 C17 114.37(17) . . ?
C16 N11 Ru1 127.43(14) . . ?
C17 N11 Ru1 118.16(12) . . ?
C12 N12 C11 109.09(16) . . ?
C12 N12 C15 126.76(16) . . ?
C11 N12 C15 124.12(16) . . ?
C11 N13 N14 113.52(16) . . ?
C11 N13 C13 128.94(17) . . ?
N14 N13 C13 117.49(16) . . ?
C12 N14 N13 103.69(16) . . ?
C26 N21 C27 113.84(16) . . ?
C26 N21 Ru2 126.76(13) . . ?
C27 N21 Ru2 119.13(12) . . ?
C21 N22 C22 109.27(16) . . ?
C21 N22 C25 123.97(16) . . ?
C22 N22 C25 126.70(16) . . ?
C21 N23 N24 113.33(16) . . ?
C21 N23 C23 128.56(17) . . ?
N24 N23 C23 117.97(16) . . ?
C22 N24 N23 103.52(16) . . ?
N13 C11 N12 102.69(16) . . ?
N13 C11 Ru1 134.97(14) . . ?
N12 C11 Ru1 122.33(14) . . ?
N14 C12 N12 111.01(17) . . ?
N14 C12 H12G 124.5 . . ?
N12 C12 H12G 124.5 . . ?
N13 C13 C122 110.12(18) . . ?
N13 C13 C14 109.68(19) . . ?
C122 C13 C14 111.7(2) . . ?
N13 C13 H13A 108.4 . . ?
C122 C13 H13A 108.4 . . ?
C14 C13 H13A 108.4 . . ?
C13 C14 H14B 109.5 . . ?
C13 C14 H14C 109.5 . . ?
H14B C14 H14C 109.5 . . ?
C13 C14 H14D 109.5 . . ?
H14B C14 H14D 109.5 . . ?
H14C C14 H14D 109.5 . . ?
N12 C15 C16 110.98(15) . . ?
N12 C15 H15A 109.4 . . ?
C16 C15 H15A 109.4 . . ?
N12 C15 H15B 109.4 . . ?
C16 C15 H15B 109.4 . . ?
H15A C15 H15B 108.0 . . ?
O11 C16 N11 126.0(2) . . ?
O11 C16 C15 117.71(18) . . ?
N11 C16 C15 116.30(17) . . ?
N11 C17 C18 113.75(18) . . ?
N11 C17 H17A 108.8 . . ?
C18 C17 H17A 108.8 . . ?
N11 C17 H17B 108.8 . . ?
C18 C17 H17B 108.8 . . ?
H17A C17 H17B 107.7 . . ?
C19 C18 O12 109.7(2) . . ?
C19 C18 C17 135.6(2) . . ?
O12 C18 C17 114.7(2) . . ?
C18 C19 C110 107.0(2) . . ?
C18 C19 H19A 126.5 . . ?
C110 C19 H19A 126.5 . . ?
N23 C21 N22 102.79(16) . . ?
N23 C21 Ru2 135.21(14) . . ?
N22 C21 Ru2 121.93(13) . . ?
N24 C22 N22 111.09(18) . . ?
N24 C22 H22G 124.5 . . ?
N22 C22 H22G 124.5 . . ?
N23 C23 C222 110.00(18) . . ?
N23 C23 C24 108.96(19) . . ?
C222 C23 C24 111.7(2) . . ?
N23 C23 H23A 108.7 . . ?
C222 C23 H23A 108.7 . . ?
C24 C23 H23A 108.7 . . ?
C23 C24 H24B 109.5 . . ?
C23 C24 H24C 109.5 . . ?
H24B C24 H24C 109.5 . . ?
C23 C24 H24D 109.5 . . ?
H24B C24 H24D 109.5 . . ?
H24C C24 H24D 109.5 . . ?
N22 C25 C26 110.73(15) . . ?
N22 C25 H25A 109.5 . . ?
C26 C25 H25A 109.5 . . ?
N22 C25 H25B 109.5 . . ?
C26 C25 H25B 109.5 . . ?
H25A C25 H25B 108.1 . . ?
O21 C26 N21 125.97(19) . . ?
O21 C26 C25 117.51(17) . . ?
N21 C26 C25 116.53(17) . . ?
N21 C27 C28 115.39(16) . . ?
N21 C27 H27A 108.4 . . ?
C28 C27 H27A 108.4 . . ?
N21 C27 H27B 108.4 . . ?
C28 C27 H27B 108.4 . . ?
H27A C27 H27B 107.5 . . ?
C29 C28 O22 108.99(19) . . ?
C29 C28 C27 134.9(2) . . ?
O22 C28 C27 116.02(18) . . ?
C28 C29 C210 107.7(2) . . ?
C28 C29 H29A 126.2 . . ?
C210 C29 H29A 126.2 . . ?
C111 C110 C19 106.2(2) . . ?
C111 C110 H11H 126.9 . . ?
C19 C110 H11H 126.9 . . ?
C110 C111 O12 110.7(3) . . ?
C110 C111 H11I 124.6 . . ?
O12 C111 H11I 124.6 . . ?
C113 C112 C117 118.72(19) . . ?
C113 C112 C118 120.5(2) . . ?
C117 C112 C118 120.7(2) . . ?
C113 C112 Ru1 71.09(12) . . ?
C117 C112 Ru1 71.86(12) . . ?
C118 C112 Ru1 127.82(15) . . ?
C112 C113 C114 120.0(2) . . ?
C112 C113 Ru1 71.27(12) . . ?
C114 C113 Ru1 73.50(12) . . ?
C112 C113 H11G 119.7 . . ?
C114 C113 H11G 119.7 . . ?
Ru1 C113 H11G 119.7 . . ?
C115 C114 C113 122.0(2) . . ?
C115 C114 Ru1 74.56(12) . . ?
C113 C114 Ru1 69.29(12) . . ?
C115 C114 H11F 118.4 . . ?
C113 C114 H11F 118.4 . . ?
Ru1 C114 H11F 118.4 . . ?
C114 C115 C116 116.7(2) . . ?
C114 C115 C19' 131.3(3) . . ?
C116 C115 C19' 111.5(3) . . ?
C114 C115 C119 106.6(3) . . ?
C116 C115 C119 135.9(3) . . ?
C19' C115 C119 29.1(2) . . ?
C114 C115 Ru1 69.62(13) . . ?
C116 C115 Ru1 67.98(12) . . ?
C19' C115 Ru1 139.31(19) . . ?
C119 C115 Ru1 124.0(3) . . ?
C117 C116 C115 122.8(2) . . ?
C117 C116 Ru1 71.63(12) . . ?
C115 C116 Ru1 75.57(13) . . ?
C117 C116 H11E 118.3 . . ?
C115 C116 H11E 118.3 . . ?
Ru1 C116 H11E 118.3 . . ?
C116 C117 C112 119.5(2) . . ?
C116 C117 Ru1 71.53(12) . . ?
C112 C117 Ru1 70.46(12) . . ?
C116 C117 H11D 119.7 . . ?
C112 C117 H11D 119.7 . . ?
Ru1 C117 H11D 119.7 . . ?
C112 C118 H11A 109.5 . . ?
C112 C118 H11B 109.5 . . ?
H11A C118 H11B 109.5 . . ?
C112 C118 H11C 109.5 . . ?
H11A C118 H11C 109.5 . . ?
H11B C118 H11C 109.5 . . ?
C120 C119 C121 109.2(11) . . ?
C120 C119 C115 109.8(11) . . ?
C121 C119 C115 103.4(6) . . ?
C120 C119 H11J 111.4 . . ?
C121 C119 H11J 111.4 . . ?
C115 C119 H11J 111.4 . . ?
C21' C19' C20' 110.8(7) . . ?
C21' C19' C115 109.2(4) . . ?
C20' C19' C115 111.8(6) . . ?
C21' C19' H19B 108.3 . . ?
C20' C19' H19B 108.3 . . ?
C115 C19' H19B 108.3 . . ?
C19' C20' H20A 109.5 . . ?
C19' C20' H20B 109.5 . . ?
H20A C20' H20B 109.5 . . ?
C19' C20' H20C 109.5 . . ?
H20A C20' H20C 109.5 . . ?
H20B C20' H20C 109.5 . . ?
C19' C21' H21K 109.5 . . ?
C19' C21' H21L 109.5 . . ?
H21K C21' H21L 109.5 . . ?
C19' C21' H21M 109.5 . . ?
H21K C21' H21M 109.5 . . ?
H21L C21' H21M 109.5 . . ?
C13 C122 H12H 109.5 . . ?
C13 C122 H12I 109.5 . . ?
H12H C122 H12I 109.5 . . ?
C13 C122 H12J 109.5 . . ?
H12H C122 H12J 109.5 . . ?
H12I C122 H12J 109.5 . . ?
C211 C210 C29 105.6(2) . . ?
C211 C210 H21I 127.2 . . ?
C29 C210 H21I 127.2 . . ?
C210 C211 O22 111.0(2) . . ?
C210 C211 H21J 124.5 . . ?
O22 C211 H21J 124.5 . . ?
C213 C212 C217 118.64(17) . . ?
C213 C212 C218 121.20(17) . . ?
C217 C212 C218 120.16(18) . . ?
C213 C212 Ru2 70.73(11) . . ?
C217 C212 Ru2 72.00(11) . . ?
C218 C212 Ru2 128.37(13) . . ?
C212 C213 C214 120.43(17) . . ?
C212 C213 Ru2 71.56(11) . . ?
C214 C213 Ru2 72.82(11) . . ?
C212 C213 H21E 119.4 . . ?
C214 C213 H21E 119.4 . . ?
Ru2 C213 H21E 119.4 . . ?
C215 C214 C213 121.83(18) . . ?
C215 C214 Ru2 74.53(11) . . ?
C213 C214 Ru2 69.52(10) . . ?
C215 C214 H21D 118.5 . . ?
C213 C214 H21D 118.5 . . ?
Ru2 C214 H21D 118.5 . . ?
C214 C215 C216 116.91(17) . . ?
C214 C215 C219 119.79(17) . . ?
C216 C215 C219 123.30(17) . . ?
C214 C215 Ru2 69.33(11) . . ?
C216 C215 Ru2 68.33(10) . . ?
C219 C215 Ru2 134.47(14) . . ?
C217 C216 C215 122.45(17) . . ?
C217 C216 Ru2 71.80(11) . . ?
C215 C216 Ru2 74.74(11) . . ?
C217 C216 H21G 118.4 . . ?
C215 C216 H21G 118.4 . . ?
Ru2 C216 H21G 118.4 . . ?
C216 C217 C212 119.56(18) . . ?
C216 C217 Ru2 71.14(11) . . ?
C212 C217 Ru2 70.19(11) . . ?
C216 C217 H21F 119.5 . . ?
C212 C217 H21F 119.5 . . ?
Ru2 C217 H21F 119.5 . . ?
C212 C218 H21A 109.5 . . ?
C212 C218 H21B 109.5 . . ?
H21A C218 H21B 109.5 . . ?
C212 C218 H21C 109.5 . . ?
H21A C218 H21C 109.5 . . ?
H21B C218 H21C 109.5 . . ?
C215 C219 C220 113.73(18) . . ?
C215 C219 C221 109.22(17) . . ?
C220 C219 C221 109.58(18) . . ?
C215 C219 H21H 108.0 . . ?
C220 C219 H21H 108.0 . . ?
C221 C219 H21H 108.0 . . ?
C219 C220 H22D 109.5 . . ?
C219 C220 H22E 109.5 . . ?
H22D C220 H22E 109.5 . . ?
C219 C220 H22F 109.5 . . ?
H22D C220 H22F 109.5 . . ?
H22E C220 H22F 109.5 . . ?
C219 C221 H22A 109.5 . . ?
C219 C221 H22B 109.5 . . ?
H22A C221 H22B 109.5 . . ?
C219 C221 H22C 109.5 . . ?
H22A C221 H22C 109.5 . . ?
H22B C221 H22C 109.5 . . ?
C23 C222 H22H 109.5 . . ?
C23 C222 H22I 109.5 . . ?
H22H C222 H22I 109.5 . . ?
C23 C222 H22J 109.5 . . ?
H22H C222 H22J 109.5 . . ?
H22I C222 H22J 109.5 . . ?
C2S C1S H1SA 109.5 . . ?
C2S C1S H1SB 109.5 . . ?
H1SA C1S H1SB 109.5 . . ?
C2S C1S H1SC 109.5 . . ?
H1SA C1S H1SC 109.5 . . ?
H1SB C1S H1SC 109.5 . . ?
C7S C2S C3S 117.5(3) . . ?
C7S C2S C1S 120.6(4) . . ?
C3S C2S C1S 121.9(4) . . ?
C2S C3S C4S 120.0(4) . . ?
C2S C3S H3SA 120.0 . . ?
C4S C3S H3SA 120.0 . . ?
C5S C4S C3S 119.3(4) . . ?
C5S C4S H4SA 120.4 . . ?
C3S C4S H4SA 120.4 . . ?
C6S C5S C4S 120.4(4) . . ?
C6S C5S H5SA 119.8 . . ?
C4S C5S H5SA 119.8 . . ?
C5S C6S C7S 120.8(4) . . ?
C5S C6S H6SA 119.6 . . ?
C7S C6S H6SA 119.6 . . ?
C6S C7S C2S 122.0(3) . . ?
C6S C7S H7SA 119.0 . . ?
C2S C7S H7SA 119.0 . . ?

loop_
_geom_bond_atom_site_label_1
_geom_bond_atom_site_label_2
_geom_bond_distance
_geom_bond_site_symmetry_2
_geom_bond_publ_flag
Ru1 C11 2.0274(19) . ?
Ru1 N11 2.1169(16) . ?
Ru1 C113 2.192(2) . ?
Ru1 C112 2.194(2) . ?
Ru1 C116 2.212(2) . ?
Ru1 C117 2.213(2) . ?
Ru1 C114 2.247(2) . ?
Ru1 C115 2.310(2) . ?
Ru1 Cl1 2.4188(5) . ?
Ru2 C21 2.0384(19) . ?
Ru2 N21 2.1230(16) . ?
Ru2 C213 2.1867(18) . ?
Ru2 C212 2.1976(18) . ?
Ru2 C216 2.2128(18) . ?
Ru2 C217 2.2214(19) . ?
Ru2 C214 2.2301(19) . ?
Ru2 C215 2.2971(19) . ?
Ru2 Cl2 2.4319(5) . ?
O11 C16 1.255(2) . ?
O12 C111 1.369(3) . ?
O12 C18 1.378(3) . ?
O21 C26 1.258(2) . ?
O22 C28 1.368(3) . ?
O22 C211 1.372(3) . ?
N11 C16 1.333(3) . ?
N11 C17 1.471(3) . ?
N12 C12 1.365(2) . ?
N12 C11 1.367(2) . ?
N12 C15 1.464(2) . ?
N13 C11 1.345(2) . ?
N13 N14 1.380(2) . ?
N13 C13 1.473(3) . ?
N14 C12 1.301(3) . ?
N21 C26 1.328(2) . ?
N21 C27 1.481(2) . ?
N22 C21 1.361(2) . ?
N22 C22 1.365(2) . ?
N22 C25 1.460(2) . ?
N23 C21 1.347(2) . ?
N23 N24 1.385(2) . ?
N23 C23 1.471(3) . ?
N24 C22 1.300(3) . ?
C12 H12G 0.9500 . ?
C13 C122 1.518(3) . ?
C13 C14 1.525(3) . ?
C13 H13A 1.0000 . ?
C14 H14B 0.9800 . ?
C14 H14C 0.9800 . ?
C14 H14D 0.9800 . ?
C15 C16 1.525(3) . ?
C15 H15A 0.9900 . ?
C15 H15B 0.9900 . ?
C17 C18 1.486(3) . ?
C17 H17A 0.9900 . ?
C17 H17B 0.9900 . ?
C18 C19 1.332(3) . ?
C19 C110 1.438(4) . ?
C19 H19A 0.9500 . ?
C22 H22G 0.9500 . ?
C23 C222 1.519(3) . ?
C23 C24 1.523(3) . ?
C23 H23A 1.0000 . ?
C24 H24B 0.9800 . ?
C24 H24C 0.9800 . ?
C24 H24D 0.9800 . ?
C25 C26 1.525(3) . ?
C25 H25A 0.9900 . ?
C25 H25B 0.9900 . ?
C27 C28 1.491(3) . ?
C27 H27A 0.9900 . ?
C27 H27B 0.9900 . ?
C28 C29 1.354(3) . ?
C29 C210 1.427(3) . ?
C29 H29A 0.9500 . ?
C110 C111 1.328(4) . ?
C110 H11H 0.9500 . ?
C111 H11I 0.9500 . ?
C112 C113 1.415(3) . ?
C112 C117 1.424(3) . ?
C112 C118 1.501(3) . ?
C113 C114 1.417(3) . ?
C113 H11G 1.0000 . ?
C114 C115 1.403(3) . ?
C114 H11F 1.0000 . ?
C115 C116 1.417(3) . ?
C115 C19' 1.561(4) . ?
C115 C119 1.562(6) . ?
C116 C117 1.398(3) . ?
C116 H11E 1.0000 . ?
C117 H11D 1.0000 . ?
C118 H11A 0.9800 . ?
C118 H11B 0.9800 . ?
C118 H11C 0.9800 . ?
C119 C120 1.49(3) . ?
C119 C121 1.528(11) . ?
C119 H11J 1.0000 . ?
C120 H12A 0.9800 . ?
C120 H12B 0.9800 . ?
C120 H12C 0.9800 . ?
C121 H12D 0.9800 . ?
C121 H12E 0.9800 . ?
C121 H12F 0.9800 . ?
C19' C21' 1.529(6) . ?
C19' C20' 1.556(15) . ?
C19' H19B 1.0000 . ?
C20' H20A 0.9800 . ?
C20' H20B 0.9800 . ?
C20' H20C 0.9800 . ?
C21' H21K 0.9800 . ?
C21' H21L 0.9800 . ?
C21' H21M 0.9800 . ?
C122 H12H 0.9800 . ?
C122 H12I 0.9800 . ?
C122 H12J 0.9800 . ?
C210 C211 1.337(4) . ?
C210 H21I 0.9500 . ?
C211 H21J 0.9500 . ?
C212 C213 1.417(3) . ?
C212 C217 1.432(3) . ?
C212 C218 1.501(3) . ?
C213 C214 1.426(3) . ?
C213 H21E 1.0000 . ?
C214 C215 1.406(3) . ?
C214 H21D 1.0000 . ?
C215 C216 1.431(3) . ?
C215 C219 1.521(3) . ?
C216 C217 1.409(3) . ?
C216 H21G 1.0000 . ?
C217 H21F 1.0000 . ?
C218 H21A 0.9800 . ?
C218 H21B 0.9800 . ?
C218 H21C 0.9800 . ?
C219 C220 1.522(3) . ?
C219 C221 1.533(3) . ?
C219 H21H 1.0000 . ?
C220 H22D 0.9800 . ?
C220 H22E 0.9800 . ?
C220 H22F 0.9800 . ?
C221 H22A 0.9800 . ?
C221 H22B 0.9800 . ?
C221 H22C 0.9800 . ?
C222 H22H 0.9800 . ?
C222 H22I 0.9800 . ?
C222 H22J 0.9800 . ?
C1S C2S 1.495(5) . ?
C1S H1SA 0.9800 . ?
C1S H1SB 0.9800 . ?
C1S H1SC 0.9800 . ?
C2S C7S 1.365(4) . ?
C2S C3S 1.377(6) . ?
C3S C4S 1.398(7) . ?
C3S H3SA 0.9500 . ?
C4S C5S 1.376(7) . ?
C4S H4SA 0.9500 . ?
C5S C6S 1.312(5) . ?
C5S H5SA 0.9500 . ?
C6S C7S 1.365(4) . ?
C6S H6SA 0.9500 . ?
C7S H7SA 0.9500 . ?

loop_
_geom_torsion_atom_site_label_1
_geom_torsion_atom_site_label_2
_geom_torsion_atom_site_label_3
_geom_torsion_atom_site_label_4
_geom_torsion
_geom_torsion_site_symmetry_1
_geom_torsion_site_symmetry_2
_geom_torsion_site_symmetry_3
_geom_torsion_site_symmetry_4
_geom_torsion_publ_flag
C11 Ru1 N11 C16 -39.03(18) . . . . ?
C113 Ru1 N11 C16 66.37(19) . . . . ?
C112 Ru1 N11 C16 42.6(2) . . . . ?
C116 Ru1 N11 C16 151.46(17) . . . . ?
C117 Ru1 N11 C16 70.0(4) . . . . ?
C114 Ru1 N11 C16 102.79(18) . . . . ?
C115 Ru1 N11 C16 134.83(17) . . . . ?
Cl1 Ru1 N11 C16 -124.59(17) . . . . ?
C11 Ru1 N11 C17 138.48(15) . . . . ?
C113 Ru1 N11 C17 -116.11(15) . . . . ?
C112 Ru1 N11 C17 -139.92(14) . . . . ?
C116 Ru1 N11 C17 -31.0(2) . . . . ?
C117 Ru1 N11 C17 -112.5(3) . . . . ?
C114 Ru1 N11 C17 -79.70(15) . . . . ?
C115 Ru1 N11 C17 -47.65(16) . . . . ?
Cl1 Ru1 N11 C17 52.92(14) . . . . ?
C11 N13 N14 C12 0.2(2) . . . . ?
C13 N13 N14 C12 177.96(18) . . . . ?
C21 Ru2 N21 C26 35.41(17) . . . . ?
C213 Ru2 N21 C26 -70.62(17) . . . . ?
C212 Ru2 N21 C26 -46.31(19) . . . . ?
C216 Ru2 N21 C26 -152.93(15) . . . . ?
C217 Ru2 N21 C26 -65.4(3) . . . . ?
C214 Ru2 N21 C26 -107.65(17) . . . . ?
C215 Ru2 N21 C26 -138.82(16) . . . . ?
Cl2 Ru2 N21 C26 123.44(16) . . . . ?
C21 Ru2 N21 C27 -138.23(15) . . . . ?
C213 Ru2 N21 C27 115.74(14) . . . . ?
C212 Ru2 N21 C27 140.05(14) . . . . ?
C216 Ru2 N21 C27 33.4(2) . . . . ?
C217 Ru2 N21 C27 121.0(3) . . . . ?
C214 Ru2 N21 C27 78.71(15) . . . . ?
C215 Ru2 N21 C27 47.53(15) . . . . ?
Cl2 Ru2 N21 C27 -50.20(14) . . . . ?
C21 N23 N24 C22 -0.5(2) . . . . ?
C23 N23 N24 C22 -176.73(18) . . . . ?
N14 N13 C11 N12 -0.6(2) . . . . ?
C13 N13 C11 N12 -178.01(19) . . . . ?
N14 N13 C11 Ru1 179.88(15) . . . . ?
C13 N13 C11 Ru1 2.5(3) . . . . ?
C12 N12 C11 N13 0.7(2) . . . . ?
C15 N12 C11 N13 178.56(17) . . . . ?
C12 N12 C11 Ru1 -179.67(13) . . . . ?
C15 N12 C11 Ru1 -1.8(2) . . . . ?
N11 Ru1 C11 N13 -142.9(2) . . . . ?
C113 Ru1 C11 N13 118.3(2) . . . . ?
C112 Ru1 C11 N13 84.7(2) . . . . ?
C116 Ru1 C11 N13 28.5(2) . . . . ?
C117 Ru1 C11 N13 48.9(2) . . . . ?
C114 Ru1 C11 N13 133.40(19) . . . . ?
C115 Ru1 C11 N13 63.2(4) . . . . ?
Cl1 Ru1 C11 N13 -56.51(19) . . . . ?
N11 Ru1 C11 N12 37.71(15) . . . . ?
C113 Ru1 C11 N12 -61.16(16) . . . . ?
C112 Ru1 C11 N12 -94.74(16) . . . . ?
C116 Ru1 C11 N12 -150.92(14) . . . . ?
C117 Ru1 C11 N12 -130.53(15) . . . . ?
C114 Ru1 C11 N12 -46.0(2) . . . . ?
C115 Ru1 C11 N12 -116.2(3) . . . . ?
Cl1 Ru1 C11 N12 124.05(15) . . . . ?
N13 N14 C12 N12 0.3(2) . . . . ?
C11 N12 C12 N14 -0.7(2) . . . . ?
C15 N12 C12 N14 -178.41(18) . . . . ?
C11 N13 C13 C122 108.2(2) . . . . ?
N14 N13 C13 C122 -69.1(2) . . . . ?
C11 N13 C13 C14 -128.6(2) . . . . ?
N14 N13 C13 C14 54.1(2) . . . . ?
C12 N12 C15 C16 125.7(2) . . . . ?
C11 N12 C15 C16 -51.7(2) . . . . ?
C17 N11 C16 O11 3.3(3) . . . . ?
Ru1 N11 C16 O11 -179.09(17) . . . . ?
C17 N11 C16 C15 -175.90(17) . . . . ?
Ru1 N11 C16 C15 1.7(3) . . . . ?
N12 C15 C16 O11 -129.9(2) . . . . ?
N12 C15 C16 N11 49.4(2) . . . . ?
C16 N11 C17 C18 -87.3(2) . . . . ?
Ru1 N11 C17 C18 94.86(18) . . . . ?
C111 O12 C18 C19 -0.2(3) . . . . ?
C111 O12 C18 C17 -179.9(2) . . . . ?
N11 C17 C18 C19 24.0(4) . . . . ?
N11 C17 C18 O12 -156.45(18) . . . . ?
O12 C18 C19 C110 0.0(3) . . . . ?
C17 C18 C19 C110 179.6(3) . . . . ?
N24 N23 C21 N22 0.8(2) . . . . ?
C23 N23 C21 N22 176.47(19) . . . . ?
N24 N23 C21 Ru2 177.45(15) . . . . ?
C23 N23 C21 Ru2 -6.9(3) . . . . ?
C22 N22 C21 N23 -0.7(2) . . . . ?
C25 N22 C21 N23 -178.18(17) . . . . ?
C22 N22 C21 Ru2 -177.94(13) . . . . ?
C25 N22 C21 Ru2 4.6(2) . . . . ?
N21 Ru2 C21 N23 144.9(2) . . . . ?
C213 Ru2 C21 N23 -118.98(19) . . . . ?
C212 Ru2 C21 N23 -86.0(2) . . . . ?
C216 Ru2 C21 N23 -28.7(2) . . . . ?
C217 Ru2 C21 N23 -49.8(2) . . . . ?
C214 Ru2 C21 N23 -133.41(18) . . . . ?
C215 Ru2 C21 N23 -57.9(4) . . . . ?
Cl2 Ru2 C21 N23 58.31(19) . . . . ?
N21 Ru2 C21 N22 -38.89(15) . . . . ?
C213 Ru2 C21 N22 57.20(16) . . . . ?
C212 Ru2 C21 N22 90.22(15) . . . . ?
C216 Ru2 C21 N22 147.46(14) . . . . ?
C217 Ru2 C21 N22 126.37(15) . . . . ?
C214 Ru2 C21 N22 42.8(2) . . . . ?
C215 Ru2 C21 N22 118.2(3) . . . . ?
Cl2 Ru2 C21 N22 -125.51(15) . . . . ?
N23 N24 C22 N22 0.1(2) . . . . ?
C21 N22 C22 N24 0.4(2) . . . . ?
C25 N22 C22 N24 177.81(18) . . . . ?
C21 N23 C23 C222 131.6(2) . . . . ?
N24 N23 C23 C222 -52.9(2) . . . . ?
C21 N23 C23 C24 -105.7(2) . . . . ?
N24 N23 C23 C24 69.8(2) . . . . ?
C21 N22 C25 C26 50.9(2) . . . . ?
C22 N22 C25 C26 -126.1(2) . . . . ?
C27 N21 C26 O21 -1.5(3) . . . . ?
Ru2 N21 C26 O21 -175.39(15) . . . . ?
C27 N21 C26 C25 178.14(16) . . . . ?
Ru2 N21 C26 C25 4.2(2) . . . . ?
N22 C25 C26 O21 126.08(19) . . . . ?
N22 C25 C26 N21 -53.6(2) . . . . ?
C26 N21 C27 C28 72.9(2) . . . . ?
Ru2 N21 C27 C28 -112.71(17) . . . . ?
C211 O22 C28 C29 -0.1(3) . . . . ?
C211 O22 C28 C27 176.98(19) . . . . ?
N21 C27 C28 C29 -86.7(3) . . . . ?
N21 C27 C28 O22 97.2(2) . . . . ?
O22 C28 C29 C210 0.3(2) . . . . ?
C27 C28 C29 C210 -175.9(2) . . . . ?
C18 C19 C110 C111 0.2(3) . . . . ?
C19 C110 C111 O12 -0.4(3) . . . . ?
C18 O12 C111 C110 0.4(3) . . . . ?
C11 Ru1 C112 C113 119.65(13) . . . . ?
N11 Ru1 C112 C113 40.54(16) . . . . ?
C116 Ru1 C112 C113 -101.40(14) . . . . ?
C117 Ru1 C112 C113 -130.29(18) . . . . ?
C114 Ru1 C112 C113 -29.87(13) . . . . ?
C115 Ru1 C112 C113 -65.27(13) . . . . ?
Cl1 Ru1 C112 C113 -159.95(10) . . . . ?
C11 Ru1 C112 C117 -110.05(13) . . . . ?
N11 Ru1 C112 C117 170.84(11) . . . . ?
C113 Ru1 C112 C117 130.29(18) . . . . ?
C116 Ru1 C112 C117 28.89(12) . . . . ?
C114 Ru1 C112 C117 100.42(14) . . . . ?
C115 Ru1 C112 C117 65.02(13) . . . . ?
Cl1 Ru1 C112 C117 -29.66(16) . . . . ?
C11 Ru1 C112 C118 5.2(2) . . . . ?
N11 Ru1 C112 C118 -73.9(3) . . . . ?
C113 Ru1 C112 C118 -114.4(3) . . . . ?
C116 Ru1 C112 C118 144.2(3) . . . . ?
C117 Ru1 C112 C118 115.3(3) . . . . ?
C114 Ru1 C112 C118 -144.3(3) . . . . ?
C115 Ru1 C112 C118 -179.7(2) . . . . ?
Cl1 Ru1 C112 C118 85.6(2) . . . . ?
C117 C112 C113 C114 1.4(3) . . . . ?
C118 C112 C113 C114 -179.5(2) . . . . ?
Ru1 C112 C113 C114 57.14(18) . . . . ?
C117 C112 C113 Ru1 -55.74(17) . . . . ?
C118 C112 C113 Ru1 123.40(19) . . . . ?
C11 Ru1 C113 C112 -64.88(13) . . . . ?
N11 Ru1 C113 C112 -150.47(12) . . . . ?
C116 Ru1 C113 C112 67.13(13) . . . . ?
C117 Ru1 C113 C112 30.35(12) . . . . ?
C114 Ru1 C113 C112 130.68(19) . . . . ?
C115 Ru1 C113 C112 103.24(14) . . . . ?
Cl1 Ru1 C113 C112 90.5(3) . . . . ?
C11 Ru1 C113 C114 164.44(13) . . . . ?
N11 Ru1 C113 C114 78.85(14) . . . . ?
C112 Ru1 C113 C114 -130.68(19) . . . . ?
C116 Ru1 C113 C114 -63.55(14) . . . . ?
C117 Ru1 C113 C114 -100.32(15) . . . . ?
C115 Ru1 C113 C114 -27.44(14) . . . . ?
Cl1 Ru1 C113 C114 -40.2(4) . . . . ?
C112 C113 C114 C115 -1.0(3) . . . . ?
Ru1 C113 C114 C115 55.1(2) . . . . ?
C112 C113 C114 Ru1 -56.07(18) . . . . ?
C11 Ru1 C114 C115 -158.30(14) . . . . ?
N11 Ru1 C114 C115 121.01(14) . . . . ?
C113 Ru1 C114 C115 -133.8(2) . . . . ?
C112 Ru1 C114 C115 -103.65(16) . . . . ?
C116 Ru1 C114 C115 -29.19(14) . . . . ?
C117 Ru1 C114 C115 -65.73(15) . . . . ?
Cl1 Ru1 C114 C115 35.18(17) . . . . ?
C11 Ru1 C114 C113 -24.5(2) . . . . ?
N11 Ru1 C114 C113 -105.15(13) . . . . ?
C112 Ru1 C114 C113 30.19(13) . . . . ?
C116 Ru1 C114 C113 104.65(15) . . . . ?
C117 Ru1 C114 C113 68.11(14) . . . . ?
C115 Ru1 C114 C113 133.8(2) . . . . ?
Cl1 Ru1 C114 C113 169.02(10) . . . . ?
C113 C114 C115 C116 -2.1(3) . . . . ?
Ru1 C114 C115 C116 50.62(18) . . . . ?
C113 C114 C115 C19' 168.6(3) . . . . ?
Ru1 C114 C115 C19' -138.6(3) . . . . ?
C113 C114 C115 C119 -173.5(3) . . . . ?
Ru1 C114 C115 C119 -120.8(3) . . . . ?
C113 C114 C115 Ru1 -52.7(2) . . . . ?
C11 Ru1 C115 C114 87.6(4) . . . . ?
N11 Ru1 C115 C114 -64.97(15) . . . . ?
C113 Ru1 C115 C114 28.43(13) . . . . ?
C112 Ru1 C115 C114 65.68(14) . . . . ?
C116 Ru1 C115 C114 131.8(2) . . . . ?
C117 Ru1 C115 C114 102.95(15) . . . . ?
Cl1 Ru1 C115 C114 -154.38(13) . . . . ?
C11 Ru1 C115 C116 -44.3(4) . . . . ?
N11 Ru1 C115 C116 163.19(12) . . . . ?
C113 Ru1 C115 C116 -103.42(15) . . . . ?
C112 Ru1 C115 C116 -66.17(14) . . . . ?
C117 Ru1 C115 C116 -28.90(13) . . . . ?
C114 Ru1 C115 C116 -131.8(2) . . . . ?
Cl1 Ru1 C115 C116 73.78(13) . . . . ?
C11 Ru1 C115 C19' -142.0(4) . . . . ?
N11 Ru1 C115 C19' 65.4(4) . . . . ?
C113 Ru1 C115 C19' 158.8(4) . . . . ?
C112 Ru1 C115 C19' -163.9(4) . . . . ?
C116 Ru1 C115 C19' -97.8(4) . . . . ?
C117 Ru1 C115 C19' -126.7(4) . . . . ?
C114 Ru1 C115 C19' 130.4(4) . . . . ?
Cl1 Ru1 C115 C19' -24.0(4) . . . . ?
C11 Ru1 C115 C119 -175.7(4) . . . . ?
N11 Ru1 C115 C119 31.7(4) . . . . ?
C113 Ru1 C115 C119 125.1(4) . . . . ?
C112 Ru1 C115 C119 162.4(4) . . . . ?
C116 Ru1 C115 C119 -131.4(4) . . . . ?
C117 Ru1 C115 C119 -160.3(4) . . . . ?
C114 Ru1 C115 C119 96.7(4) . . . . ?
Cl1 Ru1 C115 C119 -57.7(4) . . . . ?
C114 C115 C116 C117 5.0(3) . . . . ?
C19' C115 C116 C117 -167.6(2) . . . . ?
C119 C115 C116 C117 173.1(4) . . . . ?
Ru1 C115 C116 C117 56.40(18) . . . . ?
C114 C115 C116 Ru1 -51.40(19) . . . . ?
C19' C115 C116 Ru1 136.0(2) . . . . ?
C119 C115 C116 Ru1 116.7(5) . . . . ?
C11 Ru1 C116 C117 34.79(17) . . . . ?
N11 Ru1 C116 C117 -159.58(12) . . . . ?
C113 Ru1 C116 C117 -67.13(13) . . . . ?
C112 Ru1 C116 C117 -29.51(12) . . . . ?
C114 Ru1 C116 C117 -103.76(14) . . . . ?
C115 Ru1 C116 C117 -132.48(19) . . . . ?
Cl1 Ru1 C116 C117 117.80(12) . . . . ?
C11 Ru1 C116 C115 167.27(12) . . . . ?
N11 Ru1 C116 C115 -27.09(19) . . . . ?
C113 Ru1 C116 C115 65.35(14) . . . . ?
C112 Ru1 C116 C115 102.97(14) . . . . ?
C117 Ru1 C116 C115 132.48(19) . . . . ?
C114 Ru1 C116 C115 28.72(13) . . . . ?
Cl1 Ru1 C116 C115 -109.72(13) . . . . ?
C115 C116 C117 C112 -4.7(3) . . . . ?
Ru1 C116 C117 C112 53.54(17) . . . . ?
C115 C116 C117 Ru1 -58.2(2) . . . . ?
C113 C112 C117 C116 1.3(3) . . . . ?
C118 C112 C117 C116 -177.8(2) . . . . ?
Ru1 C112 C117 C116 -54.04(17) . . . . ?
C113 C112 C117 Ru1 55.36(17) . . . . ?
C118 C112 C117 Ru1 -123.77(19) . . . . ?
C11 Ru1 C117 C116 -154.95(12) . . . . ?
N11 Ru1 C117 C116 97.9(4) . . . . ?
C113 Ru1 C117 C116 101.73(14) . . . . ?
C112 Ru1 C117 C116 132.04(18) . . . . ?
C114 Ru1 C117 C116 64.27(13) . . . . ?
C115 Ru1 C117 C116 28.61(12) . . . . ?
Cl1 Ru1 C117 C116 -66.98(12) . . . . ?
C11 Ru1 C117 C112 73.01(13) . . . . ?
N11 Ru1 C117 C112 -34.1(4) . . . . ?
C113 Ru1 C117 C112 -30.31(12) . . . . ?
C116 Ru1 C117 C112 -132.04(18) . . . . ?
C114 Ru1 C117 C112 -67.76(13) . . . . ?
C115 Ru1 C117 C112 -103.43(14) . . . . ?
Cl1 Ru1 C117 C112 160.98(11) . . . . ?
C114 C115 C119 C120 148.7(11) . . . . ?
C116 C115 C119 C120 -20.2(13) . . . . ?
C19' C115 C119 C120 -59.6(11) . . . . ?
Ru1 C115 C119 C120 72.5(12) . . . . ?
C114 C115 C119 C121 -94.9(6) . . . . ?
C116 C115 C119 C121 96.2(6) . . . . ?
C19' C115 C119 C121 56.8(7) . . . . ?
Ru1 C115 C119 C121 -171.1(5) . . . . ?
C114 C115 C19' C21' -6.9(6) . . . . ?
C116 C115 C19' C21' 164.3(4) . . . . ?
C119 C115 C19' C21' -44.1(6) . . . . ?
Ru1 C115 C19' C21' -115.0(4) . . . . ?
C114 C115 C19' C20' 116.1(7) . . . . ?
C116 C115 C19' C20' -72.7(7) . . . . ?
C119 C115 C19' C20' 78.9(8) . . . . ?
Ru1 C115 C19' C20' 8.0(8) . . . . ?
C28 C29 C210 C211 -0.5(3) . . . . ?
C29 C210 C211 O22 0.4(3) . . . . ?
C28 O22 C211 C210 -0.2(3) . . . . ?
C21 Ru2 C212 C213 -121.42(11) . . . . ?
N21 Ru2 C212 C213 -41.83(14) . . . . ?
C216 Ru2 C212 C213 101.70(12) . . . . ?
C217 Ru2 C212 C213 130.35(16) . . . . ?
C214 Ru2 C212 C213 29.66(11) . . . . ?
C215 Ru2 C212 C213 65.25(11) . . . . ?
Cl2 Ru2 C212 C213 155.74(9) . . . . ?
C21 Ru2 C212 C217 108.22(12) . . . . ?
N21 Ru2 C212 C217 -172.18(10) . . . . ?
C213 Ru2 C212 C217 -130.35(16) . . . . ?
C216 Ru2 C212 C217 -28.65(11) . . . . ?
C214 Ru2 C212 C217 -100.69(12) . . . . ?
C215 Ru2 C212 C217 -65.10(11) . . . . ?
Cl2 Ru2 C212 C217 25.39(15) . . . . ?
C21 Ru2 C212 C218 -6.39(18) . . . . ?
N21 Ru2 C212 C218 73.21(19) . . . . ?
C213 Ru2 C212 C218 115.0(2) . . . . ?
C216 Ru2 C212 C218 -143.26(19) . . . . ?
C217 Ru2 C212 C218 -114.6(2) . . . . ?
C214 Ru2 C212 C218 144.70(19) . . . . ?
C215 Ru2 C212 C218 -179.71(19) . . . . ?
Cl2 Ru2 C212 C218 -89.22(18) . . . . ?
C217 C212 C213 C214 -0.5(3) . . . . ?
C218 C212 C213 C214 180.00(17) . . . . ?
Ru2 C212 C213 C214 -56.16(16) . . . . ?
C217 C212 C213 Ru2 55.67(15) . . . . ?
C218 C212 C213 Ru2 -123.85(17) . . . . ?
C21 Ru2 C213 C212 62.90(12) . . . . ?
N21 Ru2 C213 C212 148.18(11) . . . . ?
C216 Ru2 C213 C212 -67.18(11) . . . . ?
C217 Ru2 C213 C212 -30.37(11) . . . . ?
C214 Ru2 C213 C212 -131.45(16) . . . . ?
C215 Ru2 C213 C212 -103.71(12) . . . . ?
Cl2 Ru2 C213 C212 -106.3(2) . . . . ?
C21 Ru2 C213 C214 -165.65(11) . . . . ?
N21 Ru2 C213 C214 -80.37(11) . . . . ?
C212 Ru2 C213 C214 131.45(16) . . . . ?
C216 Ru2 C213 C214 64.27(12) . . . . ?
C217 Ru2 C213 C214 101.08(12) . . . . ?
C215 Ru2 C213 C214 27.74(11) . . . . ?
Cl2 Ru2 C213 C214 25.2(3) . . . . ?
C212 C213 C214 C215 0.1(3) . . . . ?
Ru2 C213 C214 C215 -55.46(17) . . . . ?
C212 C213 C214 Ru2 55.56(16) . . . . ?
C21 Ru2 C214 C215 156.44(12) . . . . ?
N21 Ru2 C214 C215 -124.25(11) . . . . ?
C213 Ru2 C214 C215 133.43(17) . . . . ?
C212 Ru2 C214 C215 103.74(12) . . . . ?
C216 Ru2 C214 C215 29.24(11) . . . . ?
C217 Ru2 C214 C215 65.85(12) . . . . ?
Cl2 Ru2 C214 C215 -38.66(13) . . . . ?
C21 Ru2 C214 C213 23.00(18) . . . . ?
N21 Ru2 C214 C213 102.32(11) . . . . ?
C212 Ru2 C214 C213 -29.70(11) . . . . ?
C216 Ru2 C214 C213 -104.20(12) . . . . ?
C217 Ru2 C214 C213 -67.58(11) . . . . ?
C215 Ru2 C214 C213 -133.43(17) . . . . ?
Cl2 Ru2 C214 C213 -172.09(9) . . . . ?
C213 C214 C215 C216 2.5(3) . . . . ?
Ru2 C214 C215 C216 -50.65(15) . . . . ?
C213 C214 C215 C219 -176.50(18) . . . . ?
Ru2 C214 C215 C219 130.30(17) . . . . ?
C213 C214 C215 Ru2 53.20(16) . . . . ?
C21 Ru2 C215 C214 -94.4(3) . . . . ?
N21 Ru2 C215 C214 61.37(12) . . . . ?
C213 Ru2 C215 C214 -28.83(11) . . . . ?
C212 Ru2 C215 C214 -65.96(12) . . . . ?
C216 Ru2 C215 C214 -132.09(17) . . . . ?
C217 Ru2 C215 C214 -103.18(12) . . . . ?
Cl2 Ru2 C215 C214 150.53(11) . . . . ?
C21 Ru2 C215 C216 37.6(3) . . . . ?
N21 Ru2 C215 C216 -166.54(11) . . . . ?
C213 Ru2 C215 C216 103.26(12) . . . . ?
C212 Ru2 C215 C216 66.13(12) . . . . ?
C217 Ru2 C215 C216 28.91(11) . . . . ?
C214 Ru2 C215 C216 132.09(17) . . . . ?
Cl2 Ru2 C215 C216 -77.38(11) . . . . ?
C21 Ru2 C215 C219 153.6(3) . . . . ?
N21 Ru2 C215 C219 -50.6(2) . . . . ?
C213 Ru2 C215 C219 -140.8(2) . . . . ?
C212 Ru2 C215 C219 -177.9(2) . . . . ?
C216 Ru2 C215 C219 116.0(2) . . . . ?
C217 Ru2 C215 C219 144.9(2) . . . . ?
C214 Ru2 C215 C219 -111.9(2) . . . . ?
Cl2 Ru2 C215 C219 38.58(19) . . . . ?
C214 C215 C216 C217 -5.0(3) . . . . ?
C219 C215 C216 C217 174.00(18) . . . . ?
Ru2 C215 C216 C217 -56.14(17) . . . . ?
C214 C215 C216 Ru2 51.13(16) . . . . ?
C219 C215 C216 Ru2 -129.86(18) . . . . ?
C21 Ru2 C216 C217 -36.12(15) . . . . ?
N21 Ru2 C216 C217 154.93(12) . . . . ?
C213 Ru2 C216 C217 66.75(12) . . . . ?
C212 Ru2 C216 C217 29.19(11) . . . . ?
C214 Ru2 C216 C217 103.83(13) . . . . ?
C215 Ru2 C216 C217 132.47(17) . . . . ?
Cl2 Ru2 C216 C217 -122.38(11) . . . . ?
C21 Ru2 C216 C215 -168.59(11) . . . . ?
N21 Ru2 C216 C215 22.46(17) . . . . ?
C213 Ru2 C216 C215 -65.71(11) . . . . ?
C212 Ru2 C216 C215 -103.27(12) . . . . ?
C217 Ru2 C216 C215 -132.47(17) . . . . ?
C214 Ru2 C216 C215 -28.64(11) . . . . ?
Cl2 Ru2 C216 C215 105.16(10) . . . . ?
C215 C216 C217 C212 4.7(3) . . . . ?
Ru2 C216 C217 C212 -52.75(16) . . . . ?
C215 C216 C217 Ru2 57.49(17) . . . . ?
C213 C212 C217 C216 -1.9(3) . . . . ?
C218 C212 C217 C216 177.66(18) . . . . ?
Ru2 C212 C217 C216 53.19(16) . . . . ?
C213 C212 C217 Ru2 -55.05(15) . . . . ?
C218 C212 C217 Ru2 124.47(17) . . . . ?
C21 Ru2 C217 C216 153.32(12) . . . . ?
N21 Ru2 C217 C216 -108.0(3) . . . . ?
C213 Ru2 C217 C216 -102.33(12) . . . . ?
C212 Ru2 C217 C216 -132.62(17) . . . . ?
C214 Ru2 C217 C216 -64.65(12) . . . . ?
C215 Ru2 C217 C216 -28.83(11) . . . . ?
Cl2 Ru2 C217 C216 62.78(11) . . . . ?
C21 Ru2 C217 C212 -74.06(12) . . . . ?
N21 Ru2 C217 C212 24.7(3) . . . . ?
C213 Ru2 C217 C212 30.29(11) . . . . ?
C216 Ru2 C217 C212 132.62(17) . . . . ?
C214 Ru2 C217 C212 67.97(11) . . . . ?
C215 Ru2 C217 C212 103.79(12) . . . . ?
Cl2 Ru2 C217 C212 -164.60(10) . . . . ?
C214 C215 C219 C220 -157.38(19) . . . . ?
C216 C215 C219 C220 23.6(3) . . . . ?
Ru2 C215 C219 C220 -67.8(3) . . . . ?
C214 C215 C219 C221 79.9(2) . . . . ?
C216 C215 C219 C221 -99.1(2) . . . . ?
Ru2 C215 C219 C221 169.41(15) . . . . ?
C7S C2S C3S C4S 0.5(5) . . . . ?
C1S C2S C3S C4S -179.5(3) . . . . ?
C2S C3S C4S C5S -1.2(6) . . . . ?
C3S C4S C5S C6S 1.2(6) . . . . ?
C4S C5S C6S C7S -0.6(5) . . . . ?
C5S C6S C7S C2S -0.1(5) . . . . ?
C3S C2S C7S C6S 0.2(4) . . . . ?
C1S C2S C7S C6S -179.9(3) . . . . ?
